data_4066680
loop_
_publ_author_name
'Castro-Rodrigo, Ruth'
'Esteruelas, Miguel A.'
'L\'opez, Ana M.'
'Mozo, Silvia'
'O\~nate, Enrique'

_publ_section_title
;
 C&#x2212;H Bond Activation Reactions in
 \p-Allene&#x2212;Osmium&#x2212;Triisopropylphosphine Complexes with
 Cyclopentadienyl or Hydridotris(pyrazolyl)borate Ligands: Formation of
 Isopropenyldiisopropylphosphine versus Hydride&#x2212;Alkenylcarbyne
 Derivatives
;
_journal_issue 18
_journal_name_full Organometallics
_journal_page_first 4071
_journal_paper_doi 10.1021/om100568r
_journal_volume 29
_journal_year 2010
_chemical_formula_sum 'C48 H61 B2 Cl2 N6 Os P'
_chemical_formula_weight 1035.72
_chemical_name_systematic
; 
 ? 
;
_space_group_IT_number 2
_symmetry_cell_setting triclinic
_symmetry_space_group_name_Hall '-P 1'
_symmetry_space_group_name_H-M 'P -1'
_atom_sites_solution_hydrogens geom
_atom_sites_solution_primary direct
_atom_sites_solution_secondary difmap
_audit_creation_method SHELXL-97
_cell_angle_alpha 67.6380(10)
_cell_angle_beta 71.9150(10)
_cell_angle_gamma 74.2260(10)
_cell_formula_units_Z 2
_cell_length_a 11.8045(9)
_cell_length_b 14.2611(11)
_cell_length_c 16.1953(12)
_cell_measurement_reflns_used 5253
_cell_measurement_temperature 100(2)
_cell_measurement_theta_max 22
_cell_measurement_theta_min 2
_cell_volume 2359.9(3)
_computing_cell_refinement 'SAINT+ v. 6.1 (Bruker AXS, 2000)'
_computing_data_collection 'SMART v. 5.625 (Bruker AXS, 2000)'
_computing_data_reduction 'SAINT+ v. 6.1 (Bruker AXS, 2000)'
_computing_molecular_graphics 'XP, SHELXTL v. 6.1 (Bruker, 2000)'
_computing_publication_material 'XCIF, SHELXTL v. 6.1 (Bruker, 2000)'
_computing_structure_refinement 'SHELXL-97 (Sheldrick, 1997)'
_computing_structure_solution 'SHELXS-97 (Sheldrick, 1990)'
_diffrn_ambient_temperature 100(2)
_diffrn_detector_area_resol_mean 8.26
_diffrn_measured_fraction_theta_full 0.989
_diffrn_measured_fraction_theta_max 0.917
_diffrn_measurement_device_type 'Bruker SMART APEX CCD system'
_diffrn_measurement_method '\w rotations with narrow frames'
_diffrn_radiation_monochromator graphite
_diffrn_radiation_source 'normal-focus sealed tube'
_diffrn_radiation_type MoK\a
_diffrn_radiation_wavelength 0.71073
_diffrn_reflns_av_R_equivalents 0.0556
_diffrn_reflns_av_sigmaI/netI 0.0796
_diffrn_reflns_limit_h_max 15
_diffrn_reflns_limit_h_min -15
_diffrn_reflns_limit_k_max 19
_diffrn_reflns_limit_k_min -18
_diffrn_reflns_limit_l_max 21
_diffrn_reflns_limit_l_min -21
_diffrn_reflns_number 29199
_diffrn_reflns_theta_full 27.50
_diffrn_reflns_theta_max 28.81
_diffrn_reflns_theta_min 1.40
_diffrn_standards_decay_% 'no decay'
_exptl_absorpt_coefficient_mu 2.889
_exptl_absorpt_correction_T_max 0.93
_exptl_absorpt_correction_T_min 0.73
_exptl_absorpt_correction_type multi-scan
_exptl_absorpt_process_details
;
Absorption correction performed with SADABS program. This is based on the
method of Blessing: Blessing, R. H., Acta Crystallogr., Sect. A 1995, 51, 33.

SADABS: Area-Detector Absorption Correction. Bruker-AXS 
within SAINT+ package, v. 6.1 (2000).
;
_exptl_crystal_colour orange
_exptl_crystal_density_diffrn 1.458
_exptl_crystal_density_method 'not measured'
_exptl_crystal_description 'irregular block'
_exptl_crystal_F_000 1052
_exptl_crystal_size_max 0.20
_exptl_crystal_size_mid 0.12
_exptl_crystal_size_min 0.02
_refine_diff_density_max 1.497
_refine_diff_density_min -2.568
_refine_diff_density_rms 0.162
_refine_ls_extinction_method none
_refine_ls_goodness_of_fit_ref 0.920
_refine_ls_hydrogen_treatment mixed
_refine_ls_matrix_type full
_refine_ls_number_parameters 546
_refine_ls_number_reflns 11294
_refine_ls_number_restraints 0
_refine_ls_restrained_S_all 0.920
_refine_ls_R_factor_all 0.0712
_refine_ls_R_factor_gt 0.0478
_refine_ls_shift/su_max 0.003
_refine_ls_shift/su_mean 0.000
_refine_ls_structure_factor_coef Fsqd
_refine_ls_weighting_details 'calc w=1/[\s^2^(Fo^2^)+(0.0810P)^2^+3.5397P] where P=(Fo^2^+2Fc^2^)/3'
_refine_ls_weighting_scheme calc
_refine_ls_wR_factor_gt 0.1126
_refine_ls_wR_factor_ref 0.1330
_reflns_number_gt 8916
_reflns_number_total 11294
_reflns_threshold_expression >2sigma(I)
_cod_data_source_file om100568r_si_001.cif
_cod_data_source_block enrique2s
_cod_database_code 4066680

loop_
_symmetry_equiv_pos_as_xyz
'x, y, z'
'-x, -y, -z'

loop_
_atom_site_label
_atom_site_type_symbol
_atom_site_fract_x
_atom_site_fract_y
_atom_site_fract_z
_atom_site_U_iso_or_equiv
_atom_site_adp_type
_atom_site_occupancy
_atom_site_symmetry_multiplicity
_atom_site_calc_flag
_atom_site_refinement_flags
Os Os 0.510758(19) 0.808894(17) 0.696347(15) 0.02226(8) Uani 1 1 d .
H01 H 0.546(6) 0.893(5) 0.611(4) 0.036(18) Uiso 1 1 d .
P P 0.54367(14) 0.70454(12) 0.60378(10) 0.0264(3) Uani 1 1 d .
Cl1 Cl 1.0000 0.5000 0.5000 0.0723(9) Uiso 1 2 d S
Cl2 Cl 0.8970(6) 0.4647(5) 0.3714(5) 0.1026(19) Uiso 0.50 1 d P
Cl3 Cl 0.1052(2) 0.4982(2) 0.92459(18) 0.0730(6) Uiso 1 1 d .
N1 N 0.4619(4) 0.9122(4) 0.7742(3) 0.0225(9) Uani 1 1 d .
N2 N 0.3542(4) 0.9162(4) 0.8363(3) 0.0242(10) Uani 1 1 d .
N3 N 0.3249(4) 0.8790(3) 0.6785(3) 0.0231(10) Uani 1 1 d .
N4 N 0.2320(4) 0.8827(4) 0.7540(3) 0.0239(10) Uani 1 1 d .
N5 N 0.4230(4) 0.7013(4) 0.8220(3) 0.0251(10) Uani 1 1 d .
N6 N 0.3198(4) 0.7368(4) 0.8763(3) 0.0283(11) Uani 1 1 d .
B1 B 0.2605(6) 0.8515(5) 0.8485(5) 0.0278(14) Uani 1 1 d .
H1 H 0.185(6) 0.865(5) 0.899(4) 0.033 Uiso 1 1 d .
B2 B 0.1753(6) 0.8398(5) 0.2038(4) 0.0264(13) Uani 1 1 d .
C1 C 0.6613(5) 0.7864(4) 0.6984(4) 0.0280(12) Uani 1 1 d .
C2 C 0.7809(5) 0.7884(5) 0.6992(4) 0.0298(13) Uani 1 1 d .
H2 H 0.8316 0.8231 0.6435 0.036 Uiso 1 1 calc R
C3 C 0.8259(5) 0.7433(5) 0.7755(4) 0.0313(13) Uani 1 1 d .
C4 C 0.9478(6) 0.7556(6) 0.7746(5) 0.0484(19) Uani 1 1 d .
H4A H 0.9817 0.8026 0.7147 0.073 Uiso 1 1 calc R
H4B H 1.0013 0.6884 0.7856 0.073 Uiso 1 1 calc R
H4C H 0.9404 0.7839 0.8228 0.073 Uiso 1 1 calc R
C5 C 0.7571(6) 0.6802(5) 0.8639(4) 0.0360(15) Uani 1 1 d .
H5A H 0.6744 0.6862 0.8593 0.054 Uiso 1 1 calc R
H5B H 0.7545 0.7049 0.9134 0.054 Uiso 1 1 calc R
H5C H 0.7970 0.6079 0.8773 0.054 Uiso 1 1 calc R
C6 C 0.5157(5) 0.9830(5) 0.7731(4) 0.0271(12) Uani 1 1 d .
H6 H 0.5931 0.9965 0.7357 0.033 Uiso 1 1 calc R
C7 C 0.4451(6) 1.0345(5) 0.8332(4) 0.0318(13) Uani 1 1 d .
H7 H 0.4633 1.0884 0.8451 0.038 Uiso 1 1 calc R
C8 C 0.3417(5) 0.9906(5) 0.8724(4) 0.0291(13) Uani 1 1 d .
H8 H 0.2740 1.0094 0.9169 0.035 Uiso 1 1 calc R
C9 C 0.2786(5) 0.9334(4) 0.6048(4) 0.0262(12) Uani 1 1 d .
H9 H 0.3233 0.9442 0.5430 0.031 Uiso 1 1 calc R
C10 C 0.1556(5) 0.9719(5) 0.6311(4) 0.0298(13) Uani 1 1 d .
H10 H 0.1014 1.0120 0.5927 0.036 Uiso 1 1 calc R
C11 C 0.1312(5) 0.9386(5) 0.7254(4) 0.0271(12) Uani 1 1 d .
H11 H 0.0546 0.9528 0.7645 0.032 Uiso 1 1 calc R
C12 C 0.4507(6) 0.6002(5) 0.8647(4) 0.0336(14) Uani 1 1 d .
H12 H 0.5183 0.5552 0.8421 0.040 Uiso 1 1 calc R
C13 C 0.3655(6) 0.5707(5) 0.9478(5) 0.0406(16) Uani 1 1 d .
H13 H 0.3639 0.5038 0.9919 0.049 Uiso 1 1 calc R
C14 C 0.2852(6) 0.6589(5) 0.9513(4) 0.0387(15) Uani 1 1 d .
H14 H 0.2156 0.6642 0.9995 0.046 Uiso 1 1 calc R
C15 C 0.3975(6) 0.6939(5) 0.5895(4) 0.0343(14) Uani 1 1 d .
H15 H 0.3554 0.7661 0.5649 0.041 Uiso 1 1 calc R
C16 C 0.3132(6) 0.6445(6) 0.6818(5) 0.0427(16) Uani 1 1 d .
H16A H 0.2346 0.6473 0.6716 0.064 Uiso 1 1 calc R
H16B H 0.3021 0.6822 0.7240 0.064 Uiso 1 1 calc R
H16C H 0.3494 0.5725 0.7083 0.064 Uiso 1 1 calc R
C17 C 0.4065(7) 0.6400(6) 0.5202(5) 0.0470(18) Uani 1 1 d .
H17A H 0.4259 0.5652 0.5486 0.071 Uiso 1 1 calc R
H17B H 0.4704 0.6629 0.4654 0.071 Uiso 1 1 calc R
H17C H 0.3290 0.6579 0.5028 0.071 Uiso 1 1 calc R
C18 C 0.6308(5) 0.7567(5) 0.4853(4) 0.0298(13) Uani 1 1 d .
H18 H 0.6445 0.7045 0.4544 0.036 Uiso 1 1 calc R
C19 C 0.5637(6) 0.8577(5) 0.4285(4) 0.0392(16) Uani 1 1 d .
H19A H 0.5446 0.9099 0.4586 0.059 Uiso 1 1 calc R
H19B H 0.4886 0.8454 0.4237 0.059 Uiso 1 1 calc R
H19C H 0.6153 0.8820 0.3669 0.059 Uiso 1 1 calc R
C20 C 0.7566(6) 0.7721(5) 0.4826(4) 0.0372(15) Uani 1 1 d .
H20A H 0.8008 0.7980 0.4187 0.056 Uiso 1 1 calc R
H20B H 0.8020 0.7061 0.5139 0.056 Uiso 1 1 calc R
H20C H 0.7467 0.8218 0.5137 0.056 Uiso 1 1 calc R
C21 C 0.6225(6) 0.5693(5) 0.6475(4) 0.0336(14) Uani 1 1 d .
H21 H 0.5592 0.5299 0.6943 0.040 Uiso 1 1 calc R
C22 C 0.6762(7) 0.5157(5) 0.5746(5) 0.0456(18) Uani 1 1 d .
H22A H 0.7437 0.5479 0.5295 0.068 Uiso 1 1 calc R
H22B H 0.6138 0.5221 0.5436 0.068 Uiso 1 1 calc R
H22C H 0.7056 0.4426 0.6039 0.068 Uiso 1 1 calc R
C23 C 0.7205(6) 0.5554(5) 0.6966(4) 0.0352(14) Uani 1 1 d .
H23A H 0.7494 0.4818 0.7241 0.053 Uiso 1 1 calc R
H23B H 0.6868 0.5876 0.7449 0.053 Uiso 1 1 calc R
H23C H 0.7881 0.5880 0.6524 0.053 Uiso 1 1 calc R
C24 C 0.1417(5) 0.8506(5) 0.3075(4) 0.0299(13) Uani 1 1 d .
C25 C 0.0967(6) 0.7702(6) 0.3863(4) 0.0387(16) Uani 1 1 d .
H25 H 0.0795 0.7137 0.3776 0.046 Uiso 1 1 calc R
C26 C 0.0765(6) 0.7702(6) 0.4758(5) 0.0446(18) Uani 1 1 d .
H26 H 0.0445 0.7155 0.5262 0.054 Uiso 1 1 calc R
C27 C 0.1034(6) 0.8501(6) 0.4912(5) 0.0447(18) Uani 1 1 d .
H27 H 0.0913 0.8502 0.5520 0.054 Uiso 1 1 calc R
C28 C 0.1482(6) 0.9301(6) 0.4162(5) 0.0402(16) Uani 1 1 d .
H28 H 0.1672 0.9853 0.4256 0.048 Uiso 1 1 calc R
C29 C 0.1653(5) 0.9296(5) 0.3269(4) 0.0312(13) Uani 1 1 d .
H29 H 0.1946 0.9860 0.2770 0.037 Uiso 1 1 calc R
C30 C 0.0752(5) 0.7807(4) 0.2013(4) 0.0251(12) Uani 1 1 d .
C31 C 0.1055(6) 0.6917(5) 0.1775(5) 0.0363(14) Uani 1 1 d .
H31 H 0.1888 0.6660 0.1574 0.044 Uiso 1 1 calc R
C32 C 0.0209(7) 0.6382(6) 0.1813(7) 0.058(2) Uani 1 1 d .
H32 H 0.0469 0.5765 0.1661 0.070 Uiso 1 1 calc R
C33 C -0.1011(7) 0.6746(6) 0.2072(6) 0.054(2) Uani 1 1 d .
H33 H -0.1594 0.6391 0.2086 0.065 Uiso 1 1 calc R
C34 C -0.1378(6) 0.7639(5) 0.2313(4) 0.0322(13) Uani 1 1 d .
H34 H -0.2213 0.7906 0.2491 0.039 Uiso 1 1 calc R
C35 C -0.0495(5) 0.8136(5) 0.2289(4) 0.0282(12) Uani 1 1 d .
H35 H -0.0755 0.8734 0.2472 0.034 Uiso 1 1 calc R
C36 C 0.1746(5) 0.9557(4) 0.1266(4) 0.0258(12) Uani 1 1 d .
C37 C 0.0849(5) 1.0132(4) 0.0785(4) 0.0238(11) Uani 1 1 d .
H37 H 0.0170 0.9832 0.0888 0.029 Uiso 1 1 calc R
C38 C 0.0900(5) 1.1111(5) 0.0169(4) 0.0286(13) Uani 1 1 d .
H38 H 0.0266 1.1464 -0.0141 0.034 Uiso 1 1 calc R
C39 C 0.1863(6) 1.1586(5) -0.0004(4) 0.0332(14) Uani 1 1 d .
H39 H 0.1877 1.2272 -0.0410 0.040 Uiso 1 1 calc R
C40 C 0.2806(6) 1.1050(5) 0.0423(5) 0.0377(15) Uani 1 1 d .
H40 H 0.3493 1.1353 0.0290 0.045 Uiso 1 1 calc R
C41 C 0.2740(5) 1.0057(5) 0.1050(4) 0.0319(13) Uani 1 1 d .
H41 H 0.3389 0.9702 0.1345 0.038 Uiso 1 1 calc R
C42 C 0.3129(5) 0.7750(5) 0.1844(4) 0.0283(12) Uani 1 1 d .
C43 C 0.3675(6) 0.7632(5) 0.0973(4) 0.0346(14) Uani 1 1 d .
H43 H 0.3231 0.7939 0.0509 0.042 Uiso 1 1 calc R
C44 C 0.4821(6) 0.7091(5) 0.0770(5) 0.0386(15) Uani 1 1 d .
H44 H 0.5142 0.7022 0.0176 0.046 Uiso 1 1 calc R
C45 C 0.5510(6) 0.6649(5) 0.1408(5) 0.0414(17) Uani 1 1 d .
H45 H 0.6302 0.6276 0.1262 0.050 Uiso 1 1 calc R
C46 C 0.5032(6) 0.6756(5) 0.2264(5) 0.0392(16) Uani 1 1 d .
H46 H 0.5503 0.6464 0.2712 0.047 Uiso 1 1 calc R
C47 C 0.3850(6) 0.7293(5) 0.2481(5) 0.0347(14) Uani 1 1 d .
H47 H 0.3532 0.7347 0.3080 0.042 Uiso 1 1 calc R
C48 C 0.9582(16) 0.5487(14) 0.3943(12) 0.058(4) Uiso 0.50 1 d P
H48A H 0.8980 0.6128 0.3927 0.070 Uiso 0.50 1 calc PR
H48B H 1.0305 0.5672 0.3445 0.070 Uiso 0.50 1 calc PR
C49 C 0.0156(15) 0.5735(13) 0.9966(11) 0.054(4) Uiso 0.50 1 d P
H49A H -0.0192 0.6423 0.9594 0.065 Uiso 0.50 1 calc PR
H49B H 0.0655 0.5824 1.0314 0.065 Uiso 0.50 1 calc PR

loop_
_atom_site_aniso_label
_atom_site_aniso_U_11
_atom_site_aniso_U_22
_atom_site_aniso_U_33
_atom_site_aniso_U_23
_atom_site_aniso_U_13
_atom_site_aniso_U_12
Os 0.02190(12) 0.02415(12) 0.01911(12) -0.00713(8) -0.00364(8) -0.00263(8)
P 0.0282(8) 0.0257(8) 0.0248(7) -0.0107(6) -0.0079(6) 0.0015(6)
N1 0.019(2) 0.026(2) 0.023(2) -0.0115(19) -0.0019(18) -0.0013(18)
N2 0.021(2) 0.033(3) 0.018(2) -0.010(2) -0.0011(18) -0.0047(19)
N3 0.021(2) 0.024(2) 0.027(2) -0.012(2) -0.0068(19) -0.0008(18)
N4 0.019(2) 0.031(3) 0.023(2) -0.014(2) -0.0010(18) -0.0028(19)
N5 0.025(2) 0.028(2) 0.019(2) -0.0040(19) -0.0033(19) -0.0066(19)
N6 0.029(3) 0.032(3) 0.024(2) -0.011(2) -0.001(2) -0.009(2)
B1 0.021(3) 0.032(4) 0.028(3) -0.013(3) -0.001(3) -0.001(3)
B2 0.024(3) 0.033(4) 0.023(3) -0.011(3) -0.004(3) -0.006(3)
C1 0.036(3) 0.023(3) 0.020(3) -0.007(2) 0.002(2) -0.008(2)
C2 0.021(3) 0.036(3) 0.028(3) -0.005(3) -0.002(2) -0.010(2)
C3 0.028(3) 0.033(3) 0.033(3) -0.012(3) -0.006(3) -0.006(3)
C4 0.030(3) 0.069(5) 0.049(4) -0.017(4) -0.013(3) -0.012(3)
C5 0.034(3) 0.047(4) 0.027(3) -0.008(3) -0.009(3) -0.012(3)
C6 0.025(3) 0.031(3) 0.029(3) -0.010(2) -0.009(2) -0.007(2)
C7 0.035(3) 0.031(3) 0.034(3) -0.015(3) -0.012(3) -0.002(3)
C8 0.033(3) 0.031(3) 0.026(3) -0.015(3) -0.007(2) -0.001(2)
C9 0.027(3) 0.031(3) 0.025(3) -0.013(2) -0.009(2) -0.003(2)
C10 0.027(3) 0.032(3) 0.033(3) -0.013(3) -0.014(3) 0.001(2)
C11 0.020(3) 0.033(3) 0.033(3) -0.019(3) -0.004(2) -0.004(2)
C12 0.032(3) 0.032(3) 0.038(4) -0.012(3) -0.004(3) -0.010(3)
C13 0.044(4) 0.035(4) 0.031(3) 0.002(3) -0.004(3) -0.013(3)
C14 0.037(4) 0.037(4) 0.027(3) 0.001(3) 0.000(3) -0.009(3)
C15 0.029(3) 0.043(4) 0.039(4) -0.025(3) -0.011(3) 0.001(3)
C16 0.035(4) 0.050(4) 0.052(4) -0.024(4) -0.011(3) -0.009(3)
C17 0.046(4) 0.055(5) 0.058(5) -0.038(4) -0.016(4) -0.005(3)
C18 0.033(3) 0.031(3) 0.023(3) -0.013(2) -0.004(2) 0.001(2)
C19 0.044(4) 0.039(4) 0.025(3) -0.010(3) -0.007(3) 0.004(3)
C20 0.041(4) 0.034(3) 0.023(3) -0.005(3) 0.002(3) -0.002(3)
C21 0.037(3) 0.030(3) 0.032(3) -0.010(3) -0.010(3) -0.001(3)
C22 0.053(4) 0.033(4) 0.058(5) -0.026(3) -0.024(4) 0.011(3)
C23 0.042(4) 0.026(3) 0.035(3) -0.008(3) -0.012(3) 0.000(3)
C24 0.023(3) 0.040(3) 0.030(3) -0.014(3) -0.006(2) -0.005(2)
C25 0.030(3) 0.061(5) 0.031(3) -0.018(3) -0.006(3) -0.015(3)
C26 0.036(4) 0.076(5) 0.026(3) -0.016(3) 0.001(3) -0.025(4)
C27 0.031(3) 0.082(6) 0.030(3) -0.030(4) -0.005(3) -0.010(3)
C28 0.032(3) 0.059(4) 0.041(4) -0.032(4) -0.016(3) 0.007(3)
C29 0.024(3) 0.041(4) 0.030(3) -0.016(3) -0.009(2) 0.001(3)
C30 0.035(3) 0.027(3) 0.013(2) -0.004(2) -0.005(2) -0.008(2)
C31 0.035(3) 0.030(3) 0.042(4) -0.013(3) -0.005(3) -0.004(3)
C32 0.043(4) 0.044(4) 0.098(7) -0.046(5) -0.007(4) -0.002(3)
C33 0.045(4) 0.045(4) 0.084(6) -0.028(4) -0.014(4) -0.018(4)
C34 0.026(3) 0.041(4) 0.028(3) -0.008(3) -0.007(2) -0.008(3)
C35 0.031(3) 0.028(3) 0.025(3) -0.009(2) -0.005(2) -0.004(2)
C36 0.029(3) 0.030(3) 0.020(3) -0.017(2) 0.001(2) -0.004(2)
C37 0.020(3) 0.034(3) 0.020(3) -0.015(2) 0.000(2) -0.004(2)
C38 0.025(3) 0.038(3) 0.027(3) -0.017(3) -0.005(2) -0.003(2)
C39 0.043(4) 0.030(3) 0.028(3) -0.013(3) -0.004(3) -0.006(3)
C40 0.041(4) 0.040(4) 0.037(4) -0.016(3) -0.003(3) -0.016(3)
C41 0.028(3) 0.040(4) 0.033(3) -0.015(3) -0.009(3) -0.008(3)
C42 0.031(3) 0.028(3) 0.027(3) -0.010(2) -0.006(2) -0.007(2)
C43 0.029(3) 0.039(4) 0.032(3) -0.017(3) 0.005(3) -0.006(3)
C44 0.031(3) 0.035(4) 0.044(4) -0.017(3) 0.007(3) -0.009(3)
C45 0.025(3) 0.037(4) 0.057(5) -0.018(3) 0.002(3) -0.005(3)
C46 0.027(3) 0.034(3) 0.053(4) -0.010(3) -0.014(3) 0.000(3)
C47 0.031(3) 0.037(3) 0.035(3) -0.010(3) -0.006(3) -0.008(3)

loop_
_atom_type_symbol
_atom_type_description
_atom_type_scat_dispersion_real
_atom_type_scat_dispersion_imag
_atom_type_scat_source
C C 0.0033 0.0016 'International Tables Vol C Tables 4.2.6.8 and 6.1.1.4'
H H 0.0000 0.0000 'International Tables Vol C Tables 4.2.6.8 and 6.1.1.4'
B B 0.0013 0.0007 'International Tables Vol C Tables 4.2.6.8 and 6.1.1.4'
N N 0.0061 0.0033 'International Tables Vol C Tables 4.2.6.8 and 6.1.1.4'
Cl Cl 0.1484 0.1585 'International Tables Vol C Tables 4.2.6.8 and 6.1.1.4'
P P 0.1023 0.0942 'International Tables Vol C Tables 4.2.6.8 and 6.1.1.4'
Os Os -1.2165 7.6030 'International Tables Vol C Tables 4.2.6.8 and 6.1.1.4'

loop_
_geom_angle_atom_site_label_1
_geom_angle_atom_site_label_2
_geom_angle_atom_site_label_3
_geom_angle
_geom_angle_site_symmetry_1
_geom_angle_site_symmetry_3
C1 Os N1 92.2(2) . .
C1 Os N5 106.8(2) . .
N1 Os N5 85.55(18) . .
C1 Os N3 165.4(2) . .
N1 Os N3 79.67(17) . .
N5 Os N3 84.84(17) . .
C1 Os P 94.1(2) . .
N1 Os P 173.21(12) . .
N5 Os P 95.13(13) . .
N3 Os P 93.66(12) . .
C1 Os H01 84(2) . .
N1 Os H01 90(3) . .
N5 Os H01 169(2) . .
N3 Os H01 84(2) . .
P Os H01 88(3) . .
C18 P C15 104.1(3) . .
C18 P C21 105.3(3) . .
C15 P C21 105.5(3) . .
C18 P Os 114.0(2) . .
C15 P Os 110.9(2) . .
C21 P Os 116.0(2) . .
C48 Cl1 C48 179.999(4) 2_766 .
C49 Cl3 C49 73.9(8) . 2_567
C6 N1 N2 106.6(4) . .
C6 N1 Os 132.7(4) . .
N2 N1 Os 120.6(3) . .
C8 N2 N1 109.4(5) . .
C8 N2 B1 129.1(5) . .
N1 N2 B1 121.0(5) . .
C9 N3 N4 106.5(4) . .
C9 N3 Os 133.4(4) . .
N4 N3 Os 119.7(3) . .
C11 N4 N3 108.7(5) . .
C11 N4 B1 129.5(5) . .
N3 N4 B1 119.7(4) . .
C12 N5 N6 106.5(5) . .
C12 N5 Os 133.8(4) . .
N6 N5 Os 119.6(4) . .
C14 N6 N5 109.5(5) . .
C14 N6 B1 129.4(5) . .
N5 N6 B1 121.2(4) . .
N4 B1 N6 108.9(5) . .
N4 B1 N2 106.7(5) . .
N6 B1 N2 108.3(5) . .
N4 B1 H1 113(4) . .
N6 B1 H1 111(4) . .
N2 B1 H1 109(4) . .
C42 B2 C30 111.6(5) . .
C42 B2 C36 107.4(5) . .
C30 B2 C36 112.2(5) . .
C42 B2 C24 108.7(5) . .
C30 B2 C24 107.9(5) . .
C36 B2 C24 109.0(5) . .
C2 C1 Os 168.7(5) . .
C3 C2 C1 123.2(5) . .
C3 C2 H2 118.4 . .
C1 C2 H2 118.4 . .
C2 C3 C5 122.3(5) . .
C2 C3 C4 121.0(6) . .
C5 C3 C4 116.7(6) . .
C3 C4 H4A 109.5 . .
C3 C4 H4B 109.5 . .
H4A C4 H4B 109.5 . .
C3 C4 H4C 109.5 . .
H4A C4 H4C 109.5 . .
H4B C4 H4C 109.5 . .
C3 C5 H5A 109.5 . .
C3 C5 H5B 109.5 . .
H5A C5 H5B 109.5 . .
C3 C5 H5C 109.5 . .
H5A C5 H5C 109.5 . .
H5B C5 H5C 109.5 . .
N1 C6 C7 111.3(5) . .
N1 C6 H6 124.4 . .
C7 C6 H6 124.4 . .
C6 C7 C8 104.8(5) . .
C6 C7 H7 127.6 . .
C8 C7 H7 127.6 . .
N2 C8 C7 107.9(5) . .
N2 C8 H8 126.1 . .
C7 C8 H8 126.1 . .
N3 C9 C10 110.8(5) . .
N3 C9 H9 124.6 . .
C10 C9 H9 124.6 . .
C11 C10 C9 104.1(5) . .
C11 C10 H10 127.9 . .
C9 C10 H10 127.9 . .
N4 C11 C10 109.8(5) . .
N4 C11 H11 125.1 . .
C10 C11 H11 125.1 . .
N5 C12 C13 109.9(6) . .
N5 C12 H12 125.0 . .
C13 C12 H12 125.0 . .
C14 C13 C12 104.7(6) . .
C14 C13 H13 127.6 . .
C12 C13 H13 127.6 . .
N6 C14 C13 109.3(6) . .
N6 C14 H14 125.4 . .
C13 C14 H14 125.4 . .
C16 C15 C17 109.4(6) . .
C16 C15 P 112.5(4) . .
C17 C15 P 116.2(5) . .
C16 C15 H15 106.0 . .
C17 C15 H15 106.0 . .
P C15 H15 106.0 . .
C15 C16 H16A 109.5 . .
C15 C16 H16B 109.5 . .
H16A C16 H16B 109.5 . .
C15 C16 H16C 109.5 . .
H16A C16 H16C 109.5 . .
H16B C16 H16C 109.5 . .
C15 C17 H17A 109.5 . .
C15 C17 H17B 109.5 . .
H17A C17 H17B 109.5 . .
C15 C17 H17C 109.5 . .
H17A C17 H17C 109.5 . .
H17B C17 H17C 109.5 . .
C19 C18 C20 109.7(5) . .
C19 C18 P 113.5(4) . .
C20 C18 P 111.9(4) . .
C19 C18 H18 107.1 . .
C20 C18 H18 107.1 . .
P C18 H18 107.1 . .
C18 C19 H19A 109.5 . .
C18 C19 H19B 109.5 . .
H19A C19 H19B 109.5 . .
C18 C19 H19C 109.5 . .
H19A C19 H19C 109.5 . .
H19B C19 H19C 109.5 . .
C18 C20 H20A 109.5 . .
C18 C20 H20B 109.5 . .
H20A C20 H20B 109.5 . .
C18 C20 H20C 109.5 . .
H20A C20 H20C 109.5 . .
H20B C20 H20C 109.5 . .
C22 C21 C23 108.4(5) . .
C22 C21 P 114.0(4) . .
C23 C21 P 115.1(4) . .
C22 C21 H21 106.2 . .
C23 C21 H21 106.2 . .
P C21 H21 106.2 . .
C21 C22 H22A 109.5 . .
C21 C22 H22B 109.5 . .
H22A C22 H22B 109.5 . .
C21 C22 H22C 109.5 . .
H22A C22 H22C 109.5 . .
H22B C22 H22C 109.5 . .
C21 C23 H23A 109.5 . .
C21 C23 H23B 109.5 . .
H23A C23 H23B 109.5 . .
C21 C23 H23C 109.5 . .
H23A C23 H23C 109.5 . .
H23B C23 H23C 109.5 . .
C29 C24 C25 114.4(6) . .
C29 C24 B2 125.0(5) . .
C25 C24 B2 120.3(5) . .
C26 C25 C24 123.2(7) . .
C26 C25 H25 118.4 . .
C24 C25 H25 118.4 . .
C27 C26 C25 119.9(7) . .
C27 C26 H26 120.0 . .
C25 C26 H26 120.0 . .
C26 C27 C28 118.9(6) . .
C26 C27 H27 120.6 . .
C28 C27 H27 120.6 . .
C27 C28 C29 120.2(7) . .
C27 C28 H28 119.9 . .
C29 C28 H28 119.9 . .
C24 C29 C28 123.3(6) . .
C24 C29 H29 118.3 . .
C28 C29 H29 118.3 . .
C31 C30 C35 114.3(6) . .
C31 C30 B2 123.7(5) . .
C35 C30 B2 121.9(5) . .
C32 C31 C30 123.6(6) . .
C32 C31 H31 118.2 . .
C30 C31 H31 118.2 . .
C33 C32 C31 120.1(7) . .
C33 C32 H32 120.0 . .
C31 C32 H32 120.0 . .
C32 C33 C34 119.2(6) . .
C32 C33 H33 120.4 . .
C34 C33 H33 120.4 . .
C33 C34 C35 118.7(6) . .
C33 C34 H34 120.6 . .
C35 C34 H34 120.6 . .
C34 C35 C30 124.0(6) . .
C34 C35 H35 118.0 . .
C30 C35 H35 118.0 . .
C37 C36 C41 114.4(5) . .
C37 C36 B2 127.1(5) . .
C41 C36 B2 118.5(5) . .
C38 C37 C36 123.2(5) . .
C38 C37 H37 118.4 . .
C36 C37 H37 118.4 . .
C37 C38 C39 120.9(6) . .
C37 C38 H38 119.6 . .
C39 C38 H38 119.6 . .
C38 C39 C40 119.1(6) . .
C38 C39 H39 120.4 . .
C40 C39 H39 120.4 . .
C39 C40 C41 119.4(6) . .
C39 C40 H40 120.3 . .
C41 C40 H40 120.3 . .
C40 C41 C36 122.9(6) . .
C40 C41 H41 118.5 . .
C36 C41 H41 118.5 . .
C47 C42 C43 115.0(6) . .
C47 C42 B2 125.0(5) . .
C43 C42 B2 119.9(5) . .
C44 C43 C42 122.7(7) . .
C44 C43 H43 118.6 . .
C42 C43 H43 118.6 . .
C45 C44 C43 121.1(7) . .
C45 C44 H44 119.5 . .
C43 C44 H44 119.5 . .
C44 C45 C46 118.7(6) . .
C44 C45 H45 120.6 . .
C46 C45 H45 120.6 . .
C45 C46 C47 120.4(6) . .
C45 C46 H46 119.8 . .
C47 C46 H46 119.8 . .
C42 C47 C46 122.0(6) . .
C42 C47 H47 119.0 . .
C46 C47 H47 119.0 . .
Cl2 C48 Cl1 115.1(10) . .
Cl2 C48 H48A 108.5 . .
Cl1 C48 H48A 108.5 . .
Cl2 C48 H48B 108.5 . .
Cl1 C48 H48B 108.5 . .
H48A C48 H48B 107.5 . .
Cl3 C49 Cl3 106.1(8) . 2_567
Cl3 C49 H49A 110.5 . .
Cl3 C49 H49A 110.5 2_567 .
Cl3 C49 H49B 110.5 . .
Cl3 C49 H49B 110.5 2_567 .
H49A C49 H49B 108.7 . .

loop_
_geom_bond_atom_site_label_1
_geom_bond_atom_site_label_2
_geom_bond_distance
_geom_bond_site_symmetry_2
Os C1 1.726(6) .
Os N1 2.143(5) .
Os N5 2.179(4) .
Os N3 2.208(4) .
Os P 2.3738(15) .
Os H01 1.47(6) .
P C18 1.843(6) .
P C15 1.862(6) .
P C21 1.866(6) .
Cl1 C48 1.758(17) 2_766
Cl1 C48 1.758(17) .
Cl2 C48 1.752(18) .
Cl3 C49 1.790(17) .
Cl3 C49 1.838(16) 2_567
N1 C6 1.323(7) .
N1 N2 1.358(6) .
N2 C8 1.350(7) .
N2 B1 1.547(8) .
N3 C9 1.340(7) .
N3 N4 1.373(6) .
N4 C11 1.346(7) .
N4 B1 1.540(8) .
N5 C12 1.338(8) .
N5 N6 1.361(6) .
N6 C14 1.337(8) .
N6 B1 1.543(8) .
B1 H1 1.03(6) .
B2 C42 1.637(9) .
B2 C30 1.645(9) .
B2 C36 1.649(9) .
B2 C24 1.659(9) .
C1 C2 1.424(8) .
C2 C3 1.357(8) .
C2 H2 0.9500 .
C3 C5 1.488(8) .
C3 C4 1.490(8) .
C4 H4A 0.9800 .
C4 H4B 0.9800 .
C4 H4C 0.9800 .
C5 H5A 0.9800 .
C5 H5B 0.9800 .
C5 H5C 0.9800 .
C6 C7 1.373(8) .
C6 H6 0.9500 .
C7 C8 1.385(9) .
C7 H7 0.9500 .
C8 H8 0.9500 .
C9 C10 1.397(8) .
C9 H9 0.9500 .
C10 C11 1.374(8) .
C10 H10 0.9500 .
C11 H11 0.9500 .
C12 C13 1.399(9) .
C12 H12 0.9500 .
C13 C14 1.363(10) .
C13 H13 0.9500 .
C14 H14 0.9500 .
C15 C16 1.541(9) .
C15 C17 1.549(9) .
C15 H15 1.0000 .
C16 H16A 0.9800 .
C16 H16B 0.9800 .
C16 H16C 0.9800 .
C17 H17A 0.9800 .
C17 H17B 0.9800 .
C17 H17C 0.9800 .
C18 C19 1.540(8) .
C18 C20 1.544(9) .
C18 H18 1.0000 .
C19 H19A 0.9800 .
C19 H19B 0.9800 .
C19 H19C 0.9800 .
C20 H20A 0.9800 .
C20 H20B 0.9800 .
C20 H20C 0.9800 .
C21 C22 1.529(9) .
C21 C23 1.529(9) .
C21 H21 1.0000 .
C22 H22A 0.9800 .
C22 H22B 0.9800 .
C22 H22C 0.9800 .
C23 H23A 0.9800 .
C23 H23B 0.9800 .
C23 H23C 0.9800 .
C24 C29 1.394(9) .
C24 C25 1.422(9) .
C25 C26 1.395(9) .
C25 H25 0.9500 .
C26 C27 1.387(10) .
C26 H26 0.9500 .
C27 C28 1.390(10) .
C27 H27 0.9500 .
C28 C29 1.400(8) .
C28 H28 0.9500 .
C29 H29 0.9500 .
C30 C31 1.389(9) .
C30 C35 1.400(8) .
C31 C32 1.386(10) .
C31 H31 0.9500 .
C32 C33 1.379(10) .
C32 H32 0.9500 .
C33 C34 1.392(10) .
C33 H33 0.9500 .
C34 C35 1.394(8) .
C34 H34 0.9500 .
C35 H35 0.9500 .
C36 C37 1.398(8) .
C36 C41 1.421(8) .
C37 C38 1.378(8) .
C37 H37 0.9500 .
C38 C39 1.380(8) .
C38 H38 0.9500 .
C39 C40 1.384(9) .
C39 H39 0.9500 .
C40 C41 1.400(9) .
C40 H40 0.9500 .
C41 H41 0.9500 .
C42 C47 1.394(9) .
C42 C43 1.410(8) .
C43 C44 1.372(9) .
C43 H43 0.9500 .
C44 C45 1.369(10) .
C44 H44 0.9500 .
C45 C46 1.375(10) .
C45 H45 0.9500 .
C46 C47 1.406(9) .
C46 H46 0.9500 .
C47 H47 0.9500 .
C48 H48A 0.9900 .
C48 H48B 0.9900 .
C49 Cl3 1.838(16) 2_567
C49 H49A 0.9900 .
C49 H49B 0.9900 .
